data_1558146
loop_
_publ_author_name
'Husain, Ali'
'Ganesan, Asaithampi'
'Machacek, Miloslav'
'Cerveny, Lukas'
'Kubat, Pavel'
'Ghazal, Basma'
'Zimcik, Petr'
'Makhseed, Saad'

_publ_section_title
;
 Dually directional glycosylated phthalocyanines as extracellular
 red-emitting fluorescent probes.
;
_journal_issue 28
_journal_name_full 'Dalton transactions (Cambridge, England : 2003)'
_journal_page_first 9605
_journal_page_last 9617
_journal_paper_doi 10.1039/d0dt01180k
_journal_volume 49
_journal_year 2020
_chemical_formula_moiety 'C23 H18 N2 O3'
_chemical_formula_sum 'C23 H18 N2 O3'
_chemical_formula_weight 370.41
_space_group_IT_number 2
_space_group_name_Hall '-P 1'
_space_group_name_H-M_alt 'P -1'
_symmetry_cell_setting triclinic
_symmetry_Int_Tables_number 2
_symmetry_space_group_name_Hall '-P 1'
_symmetry_space_group_name_H-M 'P -1'
_atom_sites_solution_hydrogens geom
_atom_sites_solution_primary direct
_atom_sites_solution_secondary difmap
_audit_block_doi 10.5517/ccdc.csd.cc23yg2m
_audit_update_record
;
2019-11-10 deposited with the CCDC.	2020-05-27 downloaded from the CCDC.
;
_cell_angle_alpha 101.408(7)
_cell_angle_beta 107.744(8)
_cell_angle_gamma 117.153(9)
_cell_formula_units_Z 2
_cell_length_a 10.4756(7)
_cell_length_b 11.1851(8)
_cell_length_c 11.4936(8)
_cell_measurement_reflns_used 5368
_cell_measurement_temperature 293
_cell_measurement_theta_max 26.32
_cell_measurement_theta_min 3.15
_cell_volume 1047.2(2)
_computing_cell_refinement 'CrystalClear-SM Expert 2.0 r4'
_computing_data_collection 'CrystalClear-SM Expert 2.0 r4 (Rigaku, 2009)'
_computing_data_reduction 'CrystalClear-SM Expert 2.0 r4'
_computing_molecular_graphics 'CrystalStructure 4.0'
_computing_publication_material 'CrystalStructure 4.0 (Rigaku, 2010)'
_computing_structure_refinement 'SHELXL97 (Sheldrick, 2008)'
_computing_structure_solution 'SHELXS97 (Sheldrick, 2008)'
_diffrn_ambient_temperature 293
_diffrn_detector_area_resol_mean 10.000
_diffrn_measured_fraction_theta_full 0.997
_diffrn_measured_fraction_theta_max 0.997
_diffrn_measurement_device_type 'Rigaku R-AXIS RAPID'
_diffrn_measurement_method \w
_diffrn_radiation_type 'Mo K\a'
_diffrn_radiation_wavelength 0.71075
_diffrn_reflns_av_R_equivalents 0.0204
_diffrn_reflns_limit_h_max 13
_diffrn_reflns_limit_h_min -13
_diffrn_reflns_limit_k_max 13
_diffrn_reflns_limit_k_min -13
_diffrn_reflns_limit_l_max 14
_diffrn_reflns_limit_l_min -13
_diffrn_reflns_number 9418
_diffrn_reflns_theta_full 26.33
_diffrn_reflns_theta_max 26.33
_diffrn_standards_number 0
_exptl_absorpt_coefficient_mu 0.079
_exptl_absorpt_correction_T_max 0.988
_exptl_absorpt_correction_T_min 0.683
_exptl_absorpt_correction_type multi-scan
_exptl_absorpt_process_details 'ABSCOR (Rigaku, 1995)'
_exptl_crystal_colour Colorless
_exptl_crystal_density_diffrn 1.175
_exptl_crystal_density_method 'not measured'
_exptl_crystal_description Block
_exptl_crystal_F_000 388.00
_exptl_crystal_size_max 0.210
_exptl_crystal_size_mid 0.200
_exptl_crystal_size_min 0.150
_refine_diff_density_max 0.300
_refine_diff_density_min -0.190
_refine_ls_extinction_method none
_refine_ls_goodness_of_fit_ref 1.136
_refine_ls_hydrogen_treatment constr
_refine_ls_number_parameters 254
_refine_ls_number_reflns 4249
_refine_ls_number_restraints 0
_refine_ls_R_factor_gt 0.0457
_refine_ls_shift/su_max 0.012
_refine_ls_structure_factor_coef Fsqd
_refine_ls_weighting_details 'w = 1/[\s^2^(Fo^2^)+(0.1062P)^2^+0.0127P] where P=(Fo^2^+2Fc^2^)/3'
_refine_ls_weighting_scheme calc
_refine_ls_wR_factor_ref 0.1759
_reflns_number_gt 2930
_reflns_number_total 4249
_reflns_threshold_expression F^2^>2.0\s(F^2^)
_cod_data_source_file d0dt01180k2.cif
_cod_data_source_block User-defined
_cod_depositor_comments 'Adding full bibliography for 1558144--1558146.cif.'
_cod_database_code 1558146

loop_
_symmetry_equiv_pos_site_id
_symmetry_equiv_pos_as_xyz
1 +X,+Y,+Z
2 -X,-Y,-Z

loop_
_atom_site_label
_atom_site_type_symbol
_atom_site_fract_x
_atom_site_fract_y
_atom_site_fract_z
_atom_site_U_iso_or_equiv
_atom_site_adp_type
_atom_site_occupancy
_atom_site_symmetry_multiplicity
_atom_site_calc_flag
_atom_site_refinement_flags
_atom_site_disorder_assembly
_atom_site_disorder_group
O1 O 0.61130(12) 0.10577(11) 0.31333(10) 0.0596(3) Uani 1.0 2 d . . .
O2 O 0.91702(14) -0.02390(13) 0.29184(14) 0.0789(4) Uani 1.0 2 d . . .
O3 O 0.64062(13) 0.38182(11) 0.28916(11) 0.0659(4) Uani 1.0 2 d . . .
N1 N 0.33308(19) 0.05295(18) 0.43051(18) 0.0849(5) Uani 1.0 2 d . . .
N2 N 0.6021(3) 0.3590(2) 0.80218(17) 0.0912(6) Uani 1.0 2 d . . .
C1 C 0.71200(17) 0.21277(15) 0.43931(14) 0.0512(4) Uani 1.0 2 d . . .
C2 C 0.63874(17) 0.22503(15) 0.51975(14) 0.0504(4) Uani 1.0 2 d . . .
C3 C 0.73416(19) 0.33191(17) 0.65093(15) 0.0576(4) Uani 1.0 2 d . . .
C4 C 0.8997(2) 0.42230(19) 0.70026(16) 0.0683(5) Uani 1.0 2 d . . .
C5 C 0.96910(19) 0.40674(19) 0.61922(17) 0.0676(5) Uani 1.0 2 d . . .
C6 C 0.87794(18) 0.30396(18) 0.48990(16) 0.0612(4) Uani 1.0 2 d . . .
C7 C 0.46799(19) 0.12926(17) 0.46891(16) 0.0576(4) Uani 1.0 2 d . . .
C8 C 0.6593(2) 0.34680(19) 0.73391(16) 0.0676(5) Uani 1.0 2 d . . .
C9 C 0.66923(17) 0.12056(16) 0.21800(14) 0.0564(4) Uani 1.0 2 d . . .
C10 C 0.74974(19) 0.05477(17) 0.19772(16) 0.0590(4) Uani 1.0 2 d . . .
C11 C 0.8040(2) 0.07243(19) 0.10130(17) 0.0678(5) Uani 1.0 2 d . . .
C12 C 0.7780(3) 0.1504(2) 0.02763(17) 0.0725(5) Uani 1.0 2 d . . .
C13 C 0.6924(2) 0.21004(19) 0.04900(17) 0.0701(5) Uani 1.0 2 d . . .
C14 C 0.63575(19) 0.19609(17) 0.14331(15) 0.0613(4) Uani 1.0 2 d . . .
C15 C 0.7705(3) -0.0372(2) 0.27052(19) 0.0708(5) Uani 1.0 2 d . . .
C16 C 0.9195(3) -0.1437(2) 0.3138(2) 0.0788(5) Uani 1.0 2 d . . .
C17 C 0.8171(3) -0.2761(3) 0.1923(3) 0.0779(5) Uani 1.0 2 d . . .
C18 C 0.7338(4) -0.3815(3) 0.0924(3) 0.1079(8) Uani 1.0 2 d . . .
C19 C 0.8416(4) 0.1691(4) -0.0738(3) 0.1089(8) Uani 1.0 2 d . . .
C20 C 0.5415(2) 0.2585(2) 0.16506(18) 0.0700(5) Uani 1.0 2 d . . .
C21 C 0.5587(3) 0.4427(2) 0.3237(2) 0.0797(6) Uani 1.0 2 d . . .
C22 C 0.6722(3) 0.5719(3) 0.4473(3) 0.0852(6) Uani 1.0 2 d . . .
C23 C 0.7630(3) 0.6796(3) 0.5449(3) 0.1109(9) Uani 1.0 2 d . . .
H4 H 0.9630 0.4926 0.7871 0.0819 Uiso 1.0 2 calc R . .
H5 H 1.0801 0.4670 0.6524 0.0811 Uiso 1.0 2 calc R . .
H6 H 0.9273 0.2957 0.4367 0.0734 Uiso 1.0 2 calc R . .
H11 H 0.8593 0.0304 0.0861 0.0814 Uiso 1.0 2 calc R . .
H13 H 0.6724 0.2608 -0.0013 0.0841 Uiso 1.0 2 calc R . .
H15A H 0.7703 -0.0055 0.3553 0.0850 Uiso 1.0 2 calc R . .
H15B H 0.6818 -0.1388 0.2188 0.0850 Uiso 1.0 2 calc R . .
H16A H 0.8833 -0.1613 0.3806 0.0945 Uiso 1.0 2 calc R . .
H16B H 1.0291 -0.1191 0.3477 0.0945 Uiso 1.0 2 calc R . .
H18 H 0.6680 -0.4648 0.0134 0.1295 Uiso 1.0 2 calc R . .
H19A H 0.8990 0.1224 -0.0737 0.1307 Uiso 1.0 2 calc R . .
H19B H 0.9127 0.2715 -0.0515 0.1307 Uiso 1.0 2 calc R . .
H19C H 0.7532 0.1252 -0.1607 0.1307 Uiso 1.0 2 calc R . .
H20A H 0.5089 0.2881 0.0936 0.0840 Uiso 1.0 2 calc R . .
H20B H 0.4455 0.1855 0.1661 0.0840 Uiso 1.0 2 calc R . .
H21A H 0.4707 0.3719 0.3350 0.0956 Uiso 1.0 2 calc R . .
H21B H 0.5145 0.4692 0.2537 0.0956 Uiso 1.0 2 calc R . .
H23 H 0.8347 0.7647 0.6221 0.1331 Uiso 1.0 2 calc R . .

loop_
_atom_site_aniso_label
_atom_site_aniso_U_11
_atom_site_aniso_U_22
_atom_site_aniso_U_33
_atom_site_aniso_U_12
_atom_site_aniso_U_13
_atom_site_aniso_U_23
O1 0.0496(6) 0.0567(6) 0.0562(6) 0.0217(5) 0.0248(5) 0.0113(5)
O2 0.0551(7) 0.0630(8) 0.1034(10) 0.0290(6) 0.0272(7) 0.0284(7)
O3 0.0541(7) 0.0590(7) 0.0693(7) 0.0305(6) 0.0196(6) 0.0132(6)
N1 0.0568(9) 0.0849(11) 0.0970(12) 0.0310(9) 0.0372(9) 0.0242(10)
N2 0.0964(13) 0.1030(13) 0.0730(11) 0.0555(11) 0.0450(10) 0.0214(10)
C1 0.0486(8) 0.0490(8) 0.0498(8) 0.0252(7) 0.0201(7) 0.0168(7)
C2 0.0491(8) 0.0497(8) 0.0534(8) 0.0276(7) 0.0232(7) 0.0213(7)
C3 0.0603(9) 0.0577(9) 0.0536(9) 0.0328(8) 0.0243(8) 0.0217(7)
C4 0.0623(10) 0.0660(10) 0.0510(9) 0.0264(9) 0.0169(8) 0.0143(8)
C5 0.0464(8) 0.0701(11) 0.0639(10) 0.0225(8) 0.0189(8) 0.0207(9)
C6 0.0495(9) 0.0660(10) 0.0607(9) 0.0282(8) 0.0247(8) 0.0222(8)
C7 0.0556(9) 0.0571(9) 0.0610(9) 0.0315(8) 0.0286(8) 0.0208(7)
C8 0.0730(11) 0.0707(11) 0.0541(9) 0.0389(9) 0.0291(9) 0.0171(8)
C9 0.0478(8) 0.0558(9) 0.0481(8) 0.0215(7) 0.0206(7) 0.0089(7)
C10 0.0533(9) 0.0566(9) 0.0551(9) 0.0268(7) 0.0228(8) 0.0123(7)
C11 0.0601(10) 0.0702(11) 0.0603(10) 0.0319(9) 0.0290(9) 0.0106(8)
C12 0.0655(11) 0.0786(12) 0.0526(9) 0.0288(9) 0.0271(9) 0.0163(9)
C13 0.0690(11) 0.0695(11) 0.0537(9) 0.0315(9) 0.0210(9) 0.0199(8)
C14 0.0523(9) 0.0564(9) 0.0531(9) 0.0249(7) 0.0143(7) 0.0103(7)
C15 0.0688(11) 0.0691(11) 0.0815(12) 0.0408(9) 0.0399(10) 0.0267(10)
C16 0.0642(11) 0.0752(12) 0.0894(13) 0.0393(10) 0.0243(10) 0.0341(11)
C17 0.0783(12) 0.0760(13) 0.0875(14) 0.0481(11) 0.0391(11) 0.0313(12)
C18 0.127(2) 0.0895(16) 0.0992(17) 0.0626(16) 0.0486(17) 0.0212(14)
C19 0.121(2) 0.137(2) 0.0821(15) 0.0679(17) 0.0641(15) 0.0470(15)
C20 0.0576(10) 0.0665(10) 0.0644(10) 0.0329(9) 0.0134(8) 0.0132(9)
C21 0.0662(11) 0.0743(12) 0.0926(14) 0.0420(10) 0.0329(11) 0.0192(11)
C22 0.0800(13) 0.0751(13) 0.1009(16) 0.0438(11) 0.0470(13) 0.0238(12)
C23 0.0915(16) 0.0861(16) 0.117(2) 0.0362(14) 0.0486(16) 0.0023(15)

loop_
_atom_type_symbol
_atom_type_description
_atom_type_scat_dispersion_real
_atom_type_scat_dispersion_imag
_atom_type_scat_source
C C 0.0033 0.0016
;
International Tables for Crystallography
(1992, Vol. C, Tables 4.2.6.8 and 6.1.1.4)
;
H H 0.0000 0.0000
;
International Tables for Crystallography
(1992, Vol. C, Table 6.1.1.4)
;
N N 0.0061 0.0033
;
International Tables for Crystallography
(1992, Vol. C, Tables 4.2.6.8 and 6.1.1.4)
;
O O 0.0106 0.0060
;
International Tables for Crystallography
(1992, Vol. C, Tables 4.2.6.8 and 6.1.1.4)
;

loop_
_geom_angle_atom_site_label_1
_geom_angle_atom_site_label_2
_geom_angle_atom_site_label_3
_geom_angle
_geom_angle_publ_flag
_geom_angle_site_symmetry_1
_geom_angle_site_symmetry_2
_geom_angle_site_symmetry_3
C1 O1 C9 116.61(11) yes . . .
C15 O2 C16 112.83(16) yes . . .
C20 O3 C21 112.81(15) yes . . .
O1 C1 C2 115.80(13) yes . . .
O1 C1 C6 124.31(18) yes . . .
C2 C1 C6 119.87(13) yes . . .
C1 C2 C3 119.27(14) yes . . .
C1 C2 C7 120.10(13) yes . . .
C3 C2 C7 120.63(18) yes . . .
C2 C3 C4 120.29(19) yes . . .
C2 C3 C8 119.64(15) yes . . .
C4 C3 C8 120.06(14) yes . . .
C3 C4 C5 119.23(14) yes . . .
C4 C5 C6 121.53(16) yes . . .
C1 C6 C5 119.8(2) yes . . .
N1 C7 C2 178.9(3) yes . . .
N2 C8 C3 178.6(3) yes . . .
O1 C9 C10 119.39(17) yes . . .
O1 C9 C14 117.69(19) yes . . .
C10 C9 C14 122.85(19) yes . . .
C9 C10 C11 116.9(2) yes . . .
C9 C10 C15 121.6(2) yes . . .
C11 C10 C15 121.3(3) yes . . .
C10 C11 C12 122.2(3) yes . . .
C11 C12 C13 118.5(3) yes . . .
C11 C12 C19 120.4(3) yes . . .
C13 C12 C19 121.2(3) yes . . .
C12 C13 C14 121.9(3) yes . . .
C9 C14 C13 117.6(3) yes . . .
C9 C14 C20 120.51(19) yes . . .
C13 C14 C20 121.9(2) yes . . .
O2 C15 C10 109.68(18) yes . . .
O2 C16 C17 111.7(2) yes . . .
C16 C17 C18 178.5(4) yes . . .
O3 C20 C14 108.33(15) yes . . .
O3 C21 C22 108.37(19) yes . . .
C21 C22 C23 177.5(4) yes . . .
C3 C4 H4 120.379 no . . .
C5 C4 H4 120.393 no . . .
C4 C5 H5 119.234 no . . .
C6 C5 H5 119.233 no . . .
C1 C6 H6 120.104 no . . .
C5 C6 H6 120.106 no . . .
C10 C11 H11 118.902 no . . .
C12 C11 H11 118.895 no . . .
C12 C13 H13 119.069 no . . .
C14 C13 H13 119.068 no . . .
O2 C15 H15A 109.736 no . . .
O2 C15 H15B 109.735 no . . .
C10 C15 H15A 109.732 no . . .
C10 C15 H15B 109.727 no . . .
H15A C15 H15B 108.209 no . . .
O2 C16 H16A 109.292 no . . .
O2 C16 H16B 109.286 no . . .
C17 C16 H16A 109.289 no . . .
C17 C16 H16B 109.293 no . . .
H16A C16 H16B 107.953 no . . .
C17 C18 H18 179.992 no . . .
C12 C19 H19A 109.478 no . . .
C12 C19 H19B 109.469 no . . .
C12 C19 H19C 109.467 no . . .
H19A C19 H19B 109.472 no . . .
H19A C19 H19C 109.475 no . . .
H19B C19 H19C 109.466 no . . .
O3 C20 H20A 110.031 no . . .
O3 C20 H20B 110.031 no . . .
C14 C20 H20A 110.025 no . . .
C14 C20 H20B 110.027 no . . .
H20A C20 H20B 108.390 no . . .
O3 C21 H21A 110.028 no . . .
O3 C21 H21B 110.023 no . . .
C22 C21 H21A 110.021 no . . .
C22 C21 H21B 110.018 no . . .
H21A C21 H21B 108.378 no . . .
C22 C23 H23 179.998 no . . .

loop_
_geom_bond_atom_site_label_1
_geom_bond_atom_site_label_2
_geom_bond_distance
_geom_bond_publ_flag
_geom_bond_site_symmetry_1
_geom_bond_site_symmetry_2
O1 C1 1.3685(15) yes . .
O1 C9 1.408(3) yes . .
O2 C15 1.409(3) yes . .
O2 C16 1.422(4) yes . .
O3 C20 1.4236(19) yes . .
O3 C21 1.412(4) yes . .
N1 C7 1.136(3) yes . .
N2 C8 1.146(4) yes . .
C1 C2 1.393(3) yes . .
C1 C6 1.390(2) yes . .
C2 C3 1.4068(19) yes . .
C2 C7 1.433(3) yes . .
C3 C4 1.387(3) yes . .
C3 C8 1.437(4) yes . .
C4 C5 1.375(4) yes . .
C5 C6 1.378(2) yes . .
C9 C10 1.388(4) yes . .
C9 C14 1.396(3) yes . .
C10 C11 1.399(3) yes . .
C10 C15 1.496(4) yes . .
C11 C12 1.386(4) yes . .
C12 C13 1.387(4) yes . .
C12 C19 1.513(5) yes . .
C13 C14 1.388(3) yes . .
C14 C20 1.495(4) yes . .
C16 C17 1.454(3) yes . .
C17 C18 1.176(3) yes . .
C21 C22 1.452(3) yes . .
C22 C23 1.176(3) yes . .
C4 H4 0.930 no . .
C5 H5 0.930 no . .
C6 H6 0.930 no . .
C11 H11 0.930 no . .
C13 H13 0.930 no . .
C15 H15A 0.970 no . .
C15 H15B 0.970 no . .
C16 H16A 0.970 no . .
C16 H16B 0.970 no . .
C18 H18 0.930 no . .
C19 H19A 0.960 no . .
C19 H19B 0.960 no . .
C19 H19C 0.960 no . .
C20 H20A 0.970 no . .
C20 H20B 0.970 no . .
C21 H21A 0.970 no . .
C21 H21B 0.970 no . .
C23 H23 0.930 no . .

loop_
_geom_contact_atom_site_label_1
_geom_contact_atom_site_label_2
_geom_contact_distance
_geom_contact_publ_flag
_geom_contact_site_symmetry_1
_geom_contact_site_symmetry_2
O1 O3 3.038(2) no . .
O1 N1 3.434(3) no . .
O1 C7 2.708(3) no . .
O1 C15 2.864(4) no . .
O1 C20 2.809(3) no . .
O2 C11 2.807(3) no . .
O2 C18 3.409(4) no . .
O3 C1 2.985(3) no . .
O3 C2 3.455(3) no . .
O3 C6 3.397(3) no . .
O3 C9 3.050(3) no . .
O3 C13 3.372(3) no . .
O3 C23 3.363(4) no . .
N1 C1 3.488(3) no . .
N1 C3 3.4966(19) no . .
N1 C8 3.549(2) no . .
N2 C2 3.506(3) no . .
N2 C4 3.483(4) no . .
N2 C7 3.575(3) no . .
C1 C4 2.788(2) no . .
C1 C10 3.218(3) no . .
C1 C14 3.194(3) no . .
C1 C15 3.478(4) no . .
C1 C20 3.381(3) no . .
C2 C5 2.768(3) no . .
C2 C9 3.593(3) no . .
C3 C6 2.773(3) no . .
C6 C9 2.8214(19) no . .
C6 C10 3.314(3) no . .
C6 C14 3.592(3) no . .
C6 C15 3.568(3) no . .
C7 C8 2.848(2) no . .
C9 C12 2.767(3) no . .
C10 C13 2.793(4) no . .
C11 C14 2.780(4) no . .
C15 C17 2.949(4) no . .
O2 C23 3.334(3) no . 2_766
O3 C5 3.314(2) no . 2_766
N1 C1 3.493(3) no . 2_656
N1 C2 3.394(3) no . 2_656
N1 C16 3.464(3) no . 1_455
N1 C23 3.553(5) no . 2_666
N2 C15 3.590(3) no . 2_656
N2 C18 3.341(4) no . 1_566
C1 N1 3.493(3) no . 2_656
C2 N1 3.394(3) no . 2_656
C5 O3 3.314(2) no . 2_766
C5 C6 3.565(3) no . 2_766
C6 C5 3.565(3) no . 2_766
C7 C7 3.408(4) no . 2_656
C11 C20 3.565(2) no . 2_655
C15 N2 3.590(3) no . 2_656
C16 N1 3.464(3) no . 1_655
C18 N2 3.341(4) no . 1_544
C20 C11 3.565(2) no . 2_655
C23 O2 3.334(3) no . 2_766
C23 N1 3.553(5) no . 2_666
O1 H6 2.6478 no . .
O1 H15A 2.4891 no . .
O1 H15B 3.2196 no . .
O1 H20B 2.6253 no . .
O2 H6 3.5698 no . .
O2 H11 2.5213 no . .
O3 H13 3.5200 no . .
N2 H4 3.4497 no . .
C1 H5 3.2304 no . .
C1 H15A 2.8378 no . .
C1 H20B 3.3534 no . .
C2 H4 3.2649 no . .
C2 H6 3.2486 no . .
C2 H21A 3.4708 no . .
C3 H5 3.2206 no . .
C4 H6 3.2372 no . .
C6 H4 3.2395 no . .
C6 H15A 2.9835 no . .
C7 H21A 3.3678 no . .
C8 H4 2.6148 no . .
C9 H6 2.5573 no . .
C9 H11 3.2163 no . .
C9 H13 3.2221 no . .
C9 H15A 2.6122 no . .
C9 H15B 2.9650 no . .
C9 H20A 3.2936 no . .
C9 H20B 2.6923 no . .
C10 H6 2.7653 no . .
C11 H13 3.2203 no . .
C11 H15A 3.2803 no . .
C11 H15B 2.9326 no . .
C11 H19A 2.5507 no . .
C11 H19B 3.1294 no . .
C11 H19C 3.1161 no . .
C13 H11 3.2194 no . .
C13 H19A 3.2990 no . .
C13 H19B 2.7615 no . .
C13 H19C 2.7744 no . .
C13 H20A 2.5839 no . .
C13 H20B 3.1936 no . .
C14 H6 3.3271 no . .
C15 H6 3.1461 no . .
C15 H11 2.6684 no . .
C15 H16A 2.4917 no . .
C15 H16B 3.1751 no . .
C16 H15A 2.7252 no . .
C16 H15B 2.4262 no . .
C16 H18 3.5602 no . .
C17 H15A 3.5472 no . .
C17 H15B 2.5544 no . .
C18 H15B 3.1701 no . .
C18 H16A 3.0954 no . .
C18 H16B 3.0927 no . .
C19 H11 2.6463 no . .
C19 H13 2.6660 no . .
C20 H13 2.6691 no . .
C20 H21A 2.5952 no . .
C20 H21B 2.5502 no . .
C21 H20A 2.6055 no . .
C21 H20B 2.5461 no . .
C21 H23 3.5575 no . .
C23 H21A 3.1041 no . .
C23 H21B 3.0816 no . .
H4 H5 2.2997 no . .
H5 H6 2.2990 no . .
H6 H15A 2.7724 no . .
H11 H15A 3.5369 no . .
H11 H15B 3.0038 no . .
H11 H19A 2.3298 no . .
H11 H19B 3.3072 no . .
H11 H19C 3.2783 no . .
H13 H19A 3.5736 no . .
H13 H19B 2.7060 no . .
H13 H19C 2.7186 no . .
H13 H20A 2.3878 no . .
H13 H20B 3.4157 no . .
H15A H16A 2.5296 no . .
H15A H16B 3.4945 no . .
H15B H16A 2.5013 no . .
H15B H16B 3.3656 no . .
H20A H21A 2.9546 no . .
H20A H21B 2.4175 no . .
H20B H21A 2.4018 no . .
H20B H21B 2.7937 no . .
O1 H19C 3.0748 no . 2_655
O2 H16A 3.3165 no . 2_756
O2 H23 2.5616 no . 2_766
O3 H5 2.3888 no . 2_766
N1 H15A 3.0219 no . 2_656
N1 H16B 2.5663 no . 1_455
N1 H19C 2.9340 no . 2_655
N1 H23 3.2748 no . 2_666
N2 H13 2.7488 no . 1_556
N2 H15A 3.5936 no . 2_656
N2 H15B 2.7588 no . 2_656
N2 H18 2.4699 no . 1_566
N2 H21B 2.7844 no . 2_666
C3 H19C 3.4949 no . 1_556
C4 H19B 3.5887 no . 1_556
C5 H6 3.2624 no . 2_766
C5 H16B 3.3221 no . 2_756
C6 H5 3.2409 no . 2_766
C6 H16B 3.3122 no . 2_756
C7 H19C 3.3180 no . 2_655
C8 H13 3.3512 no . 1_556
C8 H15B 3.5459 no . 2_656
C8 H18 3.4262 no . 1_566
C8 H19B 3.5651 no . 1_556
C8 H19C 3.3568 no . 1_556
C8 H21B 3.3220 no . 2_666
C10 H23 3.4849 no . 2_766
C11 H20A 3.4510 no . 2_655
C11 H20B 3.0519 no . 2_655
C11 H23 3.4401 no . 2_766
C12 H4 3.3266 no . 2_766
C12 H20B 3.1685 no . 2_655
C13 H4 3.1717 no . 2_766
C13 H5 3.5721 no . 2_766
C14 H5 3.2521 no . 2_766
C15 H23 3.4363 no . 2_766
C16 H15A 3.5795 no . 2_756
C16 H16A 3.5561 no . 2_756
C16 H23 3.5755 no . 2_766
C17 H5 3.3668 no . 2_756
C17 H19A 3.5200 no . 2_755
C17 H21B 3.5469 no . 1_545
C18 H5 3.5553 no . 2_756
C18 H18 3.4061 no . 2_645
C18 H19B 3.5459 no . 2_755
C18 H20A 3.3619 no . 1_545
C18 H20A 3.4810 no . 2_655
C18 H21B 3.4392 no . 1_545
C19 H20B 3.3766 no . 2_655
C20 H5 3.2885 no . 2_766
C20 H11 3.5978 no . 2_655
C21 H5 3.3442 no . 2_766
C22 H5 3.2982 no . 2_766
C22 H6 3.4217 no . 2_766
C22 H16A 3.2086 no . 1_565
C22 H21A 3.3788 no . 2_666
C23 H6 3.0638 no . 2_766
C23 H16A 3.0089 no . 1_565
C23 H21A 3.0519 no . 2_666
H4 C12 3.3266 no . 2_766
H4 C13 3.1717 no . 2_766
H4 H13 3.1971 no . 2_766
H4 H19B 3.3245 no . 1_556
H4 H19B 3.0286 no . 2_766
H5 O3 2.3888 no . 2_766
H5 C6 3.2409 no . 2_766
H5 C13 3.5721 no . 2_766
H5 C14 3.2521 no . 2_766
H5 C17 3.3668 no . 2_756
H5 C18 3.5553 no . 2_756
H5 C20 3.2885 no . 2_766
H5 C21 3.3442 no . 2_766
H5 C22 3.2982 no . 2_766
H5 H6 3.0528 no . 2_766
H5 H16A 3.5702 no . 2_756
H5 H16B 3.5194 no . 2_756
H6 C5 3.2624 no . 2_766
H6 C22 3.4217 no . 2_766
H6 C23 3.0638 no . 2_766
H6 H5 3.0528 no . 2_766
H6 H16A 3.4688 no . 2_756
H6 H16B 3.5110 no . 2_756
H6 H23 3.0838 no . 2_766
H11 C20 3.5978 no . 2_655
H11 H20A 3.3952 no . 2_655
H11 H20B 2.9972 no . 2_655
H11 H23 3.2366 no . 2_766
H13 N2 2.7488 no . 1_554
H13 C8 3.3512 no . 1_554
H13 H4 3.1971 no . 2_766
H13 H15B 3.2027 no . 2_655
H13 H18 3.0629 no . 1_565
H15A N1 3.0219 no . 2_656
H15A N2 3.5936 no . 2_656
H15A C16 3.5795 no . 2_756
H15A H16A 3.2751 no . 2_756
H15A H16B 3.0143 no . 2_756
H15B N2 2.7588 no . 2_656
H15B C8 3.5459 no . 2_656
H15B H13 3.2027 no . 2_655
H15B H20A 3.1437 no . 2_655
H16A O2 3.3165 no . 2_756
H16A C16 3.5561 no . 2_756
H16A C22 3.2086 no . 1_545
H16A C23 3.0089 no . 1_545
H16A H5 3.5702 no . 2_756
H16A H6 3.4688 no . 2_756
H16A H15A 3.2751 no . 2_756
H16A H16A 3.2361 no . 2_756
H16A H16B 3.4904 no . 2_756
H16A H23 3.1670 no . 1_545
H16B N1 2.5663 no . 1_655
H16B C5 3.3221 no . 2_756
H16B C6 3.3122 no . 2_756
H16B H5 3.5194 no . 2_756
H16B H6 3.5110 no . 2_756
H16B H15A 3.0143 no . 2_756
H16B H16A 3.4904 no . 2_756
H16B H19A 3.4512 no . 2_755
H16B H19C 3.5912 no . 2_755
H16B H23 3.4429 no . 2_766
H18 N2 2.4699 no . 1_544
H18 C8 3.4262 no . 1_544
H18 C18 3.4061 no . 2_645
H18 H13 3.0629 no . 1_545
H18 H18 3.1332 no . 2_645
H18 H20A 3.0009 no . 1_545
H18 H20A 3.4300 no . 2_655
H18 H21B 3.0598 no . 2_655
H19A C17 3.5200 no . 2_755
H19A H16B 3.4512 no . 2_755
H19A H20B 3.2991 no . 2_655
H19B C4 3.5887 no . 1_554
H19B C8 3.5651 no . 1_554
H19B C18 3.5459 no . 2_755
H19B H4 3.3245 no . 1_554
H19B H4 3.0286 no . 2_766
H19C O1 3.0748 no . 2_655
H19C N1 2.9340 no . 2_655
H19C C3 3.4949 no . 1_554
H19C C7 3.3180 no . 2_655
H19C C8 3.3568 no . 1_554
H19C H16B 3.5912 no . 2_755
H19C H20B 3.1053 no . 2_655
H20A C11 3.4510 no . 2_655
H20A C18 3.3619 no . 1_565
H20A C18 3.4810 no . 2_655
H20A H11 3.3952 no . 2_655
H20A H15B 3.1437 no . 2_655
H20A H18 3.0009 no . 1_565
H20A H18 3.4300 no . 2_655
H20B C11 3.0519 no . 2_655
H20B C12 3.1685 no . 2_655
H20B C19 3.3766 no . 2_655
H20B H11 2.9972 no . 2_655
H20B H19A 3.2991 no . 2_655
H20B H19C 3.1053 no . 2_655
H21A C22 3.3788 no . 2_666
H21A C23 3.0519 no . 2_666
H21A H23 3.1001 no . 2_666
H21B N2 2.7844 no . 2_666
H21B C8 3.3220 no . 2_666
H21B C17 3.5469 no . 1_565
H21B C18 3.4392 no . 1_565
H21B H18 3.0598 no . 2_655
H23 O2 2.5616 no . 2_766
H23 N1 3.2748 no . 2_666
H23 C10 3.4849 no . 2_766
H23 C11 3.4401 no . 2_766
H23 C15 3.4363 no . 2_766
H23 C16 3.5755 no . 2_766
H23 H6 3.0838 no . 2_766
H23 H11 3.2366 no . 2_766
H23 H16A 3.1670 no . 1_565
H23 H16B 3.4429 no . 2_766
H23 H21A 3.1001 no . 2_666

loop_
_geom_torsion_atom_site_label_1
_geom_torsion_atom_site_label_2
_geom_torsion_atom_site_label_3
_geom_torsion_atom_site_label_4
_geom_torsion
_geom_torsion_publ_flag
_geom_torsion_site_symmetry_1
_geom_torsion_site_symmetry_2
_geom_torsion_site_symmetry_3
_geom_torsion_site_symmetry_4
C1 O1 C9 C10 91.89(17) no . . . .
C1 O1 C9 C14 -91.04(16) no . . . .
C9 O1 C1 C2 159.81(15) no . . . .
C9 O1 C1 C6 -21.7(3) no . . . .
C15 O2 C16 C17 71.9(3) no . . . .
C16 O2 C15 C10 -158.03(14) no . . . .
C20 O3 C21 C22 -176.79(16) no . . . .
C21 O3 C20 C14 -175.72(16) no . . . .
O1 C1 C2 C3 179.66(15) no . . . .
O1 C1 C2 C7 -0.2(3) no . . . .
O1 C1 C6 C5 -178.81(16) no . . . .
C2 C1 C6 C5 -0.4(3) no . . . .
C6 C1 C2 C3 1.1(3) no . . . .
C6 C1 C2 C7 -178.74(17) no . . . .
C1 C2 C3 C4 -1.1(3) no . . . .
C1 C2 C3 C8 179.05(16) no . . . .
C7 C2 C3 C4 178.74(17) no . . . .
C7 C2 C3 C8 -1.1(3) no . . . .
C2 C3 C4 C5 0.4(4) no . . . .
C8 C3 C4 C5 -179.79(19) no . . . .
C3 C4 C5 C6 0.4(4) no . . . .
C4 C5 C6 C1 -0.3(4) no . . . .
O1 C9 C10 C11 179.68(8) no . . . .
O1 C9 C10 C15 2.68(15) no . . . .
O1 C9 C14 C13 -179.75(8) no . . . .
O1 C9 C14 C20 0.02(15) no . . . .
C10 C9 C14 C13 -2.78(16) no . . . .
C10 C9 C14 C20 176.98(10) no . . . .
C14 C9 C10 C11 2.77(16) no . . . .
C14 C9 C10 C15 -174.24(10) no . . . .
C9 C10 C11 C12 -0.66(17) no . . . .
C9 C10 C15 O2 -148.00(13) no . . . .
C11 C10 C15 O2 35.12(17) no . . . .
C15 C10 C11 C12 176.36(10) no . . . .
C10 C11 C12 C13 -1.32(19) no . . . .
C10 C11 C12 C19 178.84(10) no . . . .
C11 C12 C13 C14 1.32(19) no . . . .
C19 C12 C13 C14 -178.84(13) no . . . .
C12 C13 C14 C9 0.65(18) no . . . .
C12 C13 C14 C20 -179.12(11) no . . . .
C9 C14 C20 O3 72.05(17) no . . . .
C13 C14 C20 O3 -108.19(16) no . . . .
